data_7107639
loop_
_publ_author_name
'Wei-Shan Chao'
'Ken-Hsien Liao'
'Chien-Tien Chen'
'Wei-Kai Huang'
'Chi-Ming Lan'
'Eric Wei-Guang Diau'

_publ_section_title
;
 Spirally configured cis-stilbene/fluorene hybrids as bipolar, organic
 sensitizers for solar cell applications
;
_journal_name_full Chem.Commun.
_journal_page_first 4884
_journal_paper_doi 10.1039/c2cc17079e
_journal_volume 48
_journal_year 2012
_chemical_formula_moiety 'C47 H29 N3 O'
_chemical_formula_sum 'C47 H29 N3 O'
_chemical_formula_weight 651.73
_chemical_name_systematic
;
?
;
_space_group_IT_number 2
_symmetry_cell_setting triclinic
_symmetry_space_group_name_Hall '-P 1'
_symmetry_space_group_name_H-M 'P -1'
_atom_sites_solution_hydrogens geom
_atom_sites_solution_primary direct
_atom_sites_solution_secondary difmap
_audit_creation_method SHELXL-97
_cell_angle_alpha 63.0480(10)
_cell_angle_beta 84.4490(10)
_cell_angle_gamma 74.8690(10)
_cell_formula_units_Z 4
_cell_length_a 12.7113(3)
_cell_length_b 18.3451(4)
_cell_length_c 19.6813(5)
_cell_measurement_reflns_used 14867
_cell_measurement_temperature 293(2)
_cell_measurement_theta_max 25.028
_cell_measurement_theta_min 2.037
_cell_volume 3947.93(17)
_computing_cell_refinement 'HKL Scalepack (Otwinowski & Minor 1997)'
_computing_data_collection 'Collect (Nonius BV, 1997-2000)'
_computing_data_reduction 'HKL Denzo and Scalepack (Otwinowski & Minor 19'
_computing_molecular_graphics 'Ortep-3 for Windows (Farrugia, 1997)'
_computing_publication_material 'WinGX publication routines (Farrugia, 1999)'
_computing_structure_refinement 'SHELXL-97 (Sheldrick, 1997)'
_computing_structure_solution 'SHELXS-86 (Sheldrick, 1986)'
_diffrn_ambient_temperature 293(2)
_diffrn_detector_area_resol_mean 9
_diffrn_measured_fraction_theta_full 0.962
_diffrn_measured_fraction_theta_max 0.962
_diffrn_measurement_device_type KappaCCD
_diffrn_measurement_method 'CCD rotation images, thick slices'
_diffrn_radiation_monochromator graphite
_diffrn_radiation_source 'fine-focus sealed tube'
_diffrn_radiation_type MoK\a
_diffrn_radiation_wavelength 0.71073
_diffrn_reflns_av_R_equivalents 0.0831
_diffrn_reflns_av_sigmaI/netI 0.1723
_diffrn_reflns_limit_h_max 15
_diffrn_reflns_limit_h_min -14
_diffrn_reflns_limit_k_max 21
_diffrn_reflns_limit_k_min -21
_diffrn_reflns_limit_l_max 22
_diffrn_reflns_limit_l_min -23
_diffrn_reflns_number 32927
_diffrn_reflns_theta_full 25.02
_diffrn_reflns_theta_max 25.02
_diffrn_reflns_theta_min 2.05
_exptl_absorpt_coefficient_mu 0.066
_exptl_absorpt_correction_T_max 1.0265
_exptl_absorpt_correction_T_min 0.9411
_exptl_absorpt_correction_type multi-scan
_exptl_absorpt_process_details
;
?
;
_exptl_crystal_colour red-brown
_exptl_crystal_density_diffrn 1.096
_exptl_crystal_density_method 'not measured'
_exptl_crystal_description prism
_exptl_crystal_F_000 1360
_exptl_crystal_size_max 0.35
_exptl_crystal_size_mid 0.24
_exptl_crystal_size_min 0.12
_platon_squeeze_details ' ?'
_refine_diff_density_max 0.282
_refine_diff_density_min -0.385
_refine_diff_density_rms 0.093
_refine_ls_extinction_method none
_refine_ls_goodness_of_fit_ref 0.887
_refine_ls_hydrogen_treatment mixed
_refine_ls_matrix_type full
_refine_ls_number_parameters 912
_refine_ls_number_reflns 13402
_refine_ls_number_restraints 1
_refine_ls_restrained_S_all 0.887
_refine_ls_R_factor_all 0.1981
_refine_ls_R_factor_gt 0.0827
_refine_ls_shift/su_max 0.006
_refine_ls_shift/su_mean 0.002
_refine_ls_structure_factor_coef Fsqd
_refine_ls_weighting_details 'calc w=1/[\s^2^(Fo^2^)+(0.1304P)^2^+0.0000P] where P=(Fo^2^+2Fc^2^)/3'
_refine_ls_weighting_scheme calc
_refine_ls_wR_factor_gt 0.2135
_refine_ls_wR_factor_ref 0.2565
_reflns_number_gt 4541
_reflns_number_total 13402
_reflns_threshold_expression >2sigma(I)
_cod_data_source_file c2cc17079e.txt
_cod_data_source_block 13023
_cod_depositor_comments
;
The following automatic conversions were performed:

'_symmetry_cell_setting' value ' triclinic' changed to 'triclinic'
according to the built-in table from CIF Core dictionary named
'cif_core.dic' version 2.4.1 from 2010-06-29.

Automatic conversion script
Id: cif_fix_values 1715 2011-07-08 13:25:40Z adriana 
;
_cod_original_cell_volume 3947.94(16)
_cod_database_code 7107639

loop_
_symmetry_equiv_pos_as_xyz
'x, y, z'
'-x, -y, -z'

loop_
_atom_site_label
_atom_site_type_symbol
_atom_site_fract_x
_atom_site_fract_y
_atom_site_fract_z
_atom_site_U_iso_or_equiv
_atom_site_adp_type
_atom_site_occupancy
_atom_site_symmetry_multiplicity
_atom_site_calc_flag
_atom_site_refinement_flags
_atom_site_disorder_assembly
_atom_site_disorder_group
C1 C 0.2054(6) 0.6547(4) 0.4675(3) 0.098(2) Uani 1 1 d . . .
C2 C 0.1530(7) 0.7386(4) 0.4610(3) 0.0828(19) Uani 1 1 d . . .
C3 C 0.2260(7) 0.7794(5) 0.4740(4) 0.095(2) Uani 1 1 d . . .
C4 C 0.0468(6) 0.7738(4) 0.4401(3) 0.0809(17) Uani 1 1 d . . .
H4 H 0.0078 0.7386 0.4377 0.097 Uiso 1 1 calc R . .
C5 C -0.0114(6) 0.8557(3) 0.4219(3) 0.0645(15) Uani 1 1 d . . .
C6 C -0.1146(6) 0.8970(4) 0.3943(3) 0.0861(18) Uani 1 1 d . . .
H6 H -0.1668 0.8733 0.3876 0.103 Uiso 1 1 calc R . .
C7 C -0.1287(5) 0.9810(4) 0.3779(3) 0.0818(17) Uani 1 1 d . . .
H7 H -0.1918 1.0238 0.3587 0.098 Uiso 1 1 calc R . .
C8 C -0.0313(5) 0.9887(3) 0.3957(3) 0.0641(15) Uani 1 1 d . . .
C9 C 0.0055(5) 1.0594(3) 0.3914(3) 0.0562(13) Uani 1 1 d . . .
C10 C 0.1017(4) 1.0501(3) 0.4229(3) 0.0633(14) Uani 1 1 d . . .
H10 H 0.1488 0.9971 0.4477 0.076 Uiso 1 1 calc R . .
C11 C 0.1279(4) 1.1218(3) 0.4171(3) 0.0674(15) Uani 1 1 d . . .
H11 H 0.1934 1.1156 0.4388 0.081 Uiso 1 1 calc R . .
C12 C 0.0599(4) 1.2026(3) 0.3801(3) 0.0559(13) Uani 1 1 d . . .
C13 C -0.0354(4) 1.2125(3) 0.3438(3) 0.0507(12) Uani 1 1 d . . .
C14 C -0.0605(4) 1.1408(3) 0.3520(3) 0.0578(13) Uani 1 1 d . . .
H14 H -0.1256 1.1465 0.3300 0.069 Uiso 1 1 calc R . .
C15 C -0.1068(4) 1.2991(3) 0.2889(2) 0.0501(13) Uani 1 1 d . . .
C16 C -0.1418(4) 1.3667(3) 0.3190(3) 0.0507(12) Uani 1 1 d . . .
C17 C -0.0696(4) 1.3900(3) 0.3499(3) 0.0562(13) Uani 1 1 d . . .
C18 C 0.0443(4) 1.3465(3) 0.3720(3) 0.0638(14) Uani 1 1 d . . .
H18 H 0.0858 1.3782 0.3780 0.077 Uiso 1 1 calc R . .
C19 C 0.0985(4) 1.2685(3) 0.3848(3) 0.0652(14) Uani 1 1 d . . .
H19 H 0.1716 1.2539 0.3989 0.078 Uiso 1 1 calc R . .
C20 C -0.1091(5) 1.4621(3) 0.3615(3) 0.0662(15) Uani 1 1 d . . .
H20 H -0.0596 1.4800 0.3785 0.079 Uiso 1 1 calc R . .
C21 C -0.2144(4) 1.5079(3) 0.3497(3) 0.0628(14) Uani 1 1 d . . .
H21 H -0.2359 1.5552 0.3587 0.075 Uiso 1 1 calc R . .
C22 C -0.2893(4) 1.4819(3) 0.3239(3) 0.0653(15) Uani 1 1 d . A .
C23 C -0.2494(4) 1.4128(3) 0.3073(3) 0.0596(14) Uani 1 1 d . . .
H23 H -0.2982 1.3971 0.2874 0.072 Uiso 1 1 calc R . .
C24 C -0.4383(4) 1.6016(4) 0.3137(4) 0.0720(16) Uani 1 1 d . A .
C25 C -0.4899(5) 1.6088(4) 0.3746(4) 0.098(2) Uani 1 1 d . . .
H25 H -0.5010 1.5611 0.4173 0.117 Uiso 1 1 calc R . .
C26 C -0.5269(5) 1.6896(7) 0.3731(6) 0.118(3) Uani 1 1 d . . .
H26 H -0.5605 1.6945 0.4154 0.142 Uiso 1 1 calc R . .
C27 C -0.5133(6) 1.7599(6) 0.3100(7) 0.111(3) Uani 1 1 d . . .
H27 H -0.5378 1.8128 0.3091 0.133 Uiso 1 1 calc R . .
C28 C -0.4646(6) 1.7524(4) 0.2495(5) 0.114(2) Uani 1 1 d . . .
H28 H -0.4556 1.8003 0.2062 0.137 Uiso 1 1 calc R . .
C29 C -0.4274(5) 1.6739(5) 0.2505(4) 0.097(2) Uani 1 1 d . . .
H29 H -0.3944 1.6700 0.2076 0.116 Uiso 1 1 calc R . .
C30 C -0.4750(9) 1.4687(9) 0.3288(9) 0.064(5) Uiso 0.50 1 d PD A 1
C31 C -0.5519(11) 1.5009(9) 0.2724(8) 0.070(4) Uiso 0.50 1 d P A 1
H31 H -0.5587 1.5550 0.2330 0.084 Uiso 0.50 1 calc PR A 1
C32 C -0.6203(14) 1.4515(13) 0.2745(11) 0.097(5) Uiso 0.50 1 d P A 1
H32 H -0.6703 1.4712 0.2348 0.117 Uiso 0.50 1 calc PR A 1
C33 C -0.6142(14) 1.3823(10) 0.3288(11) 0.081(5) Uiso 0.50 1 d P A 1
H33 H -0.6600 1.3501 0.3291 0.097 Uiso 0.50 1 calc PR A 1
C34 C -0.5341(12) 1.3459(10) 0.3968(9) 0.102(5) Uiso 0.50 1 d P A 1
H34 H -0.5315 1.2934 0.4379 0.122 Uiso 0.50 1 calc PR A 1
C35 C -0.4679(12) 1.3943(9) 0.3934(9) 0.089(5) Uiso 0.50 1 d P A 1
H35 H -0.4196 1.3777 0.4332 0.106 Uiso 0.50 1 calc PR A 1
C30' C -0.4826(10) 1.4865(9) 0.3014(10) 0.069(5) Uiso 0.50 1 d PD A 2
C31' C -0.5473(12) 1.5236(9) 0.2361(9) 0.095(5) Uiso 0.50 1 d P A 2
H31' H -0.5373 1.5741 0.1967 0.114 Uiso 0.50 1 calc PR A 2
C32' C -0.6285(13) 1.4881(10) 0.2261(10) 0.117(6) Uiso 0.50 1 d P A 2
H32' H -0.6770 1.5150 0.1846 0.141 Uiso 0.50 1 calc PR A 2
C33' C -0.6270(17) 1.4110(16) 0.2838(14) 0.144(9) Uiso 0.50 1 d P A 2
H33' H -0.6689 1.3821 0.2739 0.173 Uiso 0.50 1 calc PR A 2
C34' C -0.5725(16) 1.3643(11) 0.3586(12) 0.096(6) Uiso 0.50 1 d P A 2
H34' H -0.5853 1.3150 0.3982 0.116 Uiso 0.50 1 calc PR A 2
C35' C -0.4932(13) 1.4102(11) 0.3594(10) 0.096(5) Uiso 0.50 1 d P A 2
H35' H -0.4472 1.3859 0.4020 0.116 Uiso 0.50 1 calc PR A 2
C36 C -0.0459(5) 1.3354(3) 0.2130(3) 0.0608(15) Uani 1 1 d . . .
C37 C 0.0505(5) 1.3616(3) 0.1990(3) 0.0707(16) Uani 1 1 d . . .
H37 H 0.0888 1.3598 0.2380 0.085 Uiso 1 1 calc R . .
C38 C 0.0878(6) 1.3907(4) 0.1246(5) 0.098(2) Uani 1 1 d . . .
H38 H 0.1516 1.4093 0.1137 0.117 Uiso 1 1 calc R . .
C39 C 0.0330(9) 1.3925(5) 0.0677(5) 0.118(3) Uani 1 1 d . . .
H39 H 0.0614 1.4118 0.0190 0.141 Uiso 1 1 calc R . .
C40 C -0.0618(8) 1.3673(5) 0.0787(4) 0.115(3) Uani 1 1 d . . .
H40 H -0.0983 1.3694 0.0389 0.138 Uiso 1 1 calc R . .
C41 C -0.1023(6) 1.3377(3) 0.1540(4) 0.0768(18) Uani 1 1 d . . .
C42 C -0.1996(6) 1.3072(4) 0.1830(4) 0.0807(19) Uani 1 1 d . . .
C43 C -0.2072(5) 1.2860(3) 0.2604(3) 0.0669(15) Uani 1 1 d . . .
C44 C -0.2929(5) 1.2565(4) 0.3031(4) 0.0836(18) Uani 1 1 d . . .
H44 H -0.2964 1.2432 0.3547 0.100 Uiso 1 1 calc R . .
C45 C -0.3749(5) 1.2472(4) 0.2665(5) 0.1082(19) Uani 1 1 d . . .
H45 H -0.4342 1.2280 0.2933 0.130 Uiso 1 1 calc R . .
C46 C -0.3650(7) 1.2674(5) 0.1892(6) 0.126(2) Uani 1 1 d . . .
H46 H -0.4188 1.2604 0.1655 0.151 Uiso 1 1 calc R . .
C47 C -0.2802(7) 1.2973(4) 0.1458(4) 0.111(2) Uani 1 1 d . . .
H47 H -0.2763 1.3103 0.0943 0.134 Uiso 1 1 calc R . .
C48 C 0.6843(6) 0.8172(5) 0.7504(4) 0.108(2) Uani 1 1 d . . .
C49 C 0.7315(5) 0.8755(4) 0.7561(3) 0.0717(16) Uani 1 1 d . . .
C50 C 0.6662(5) 0.9588(5) 0.7279(4) 0.0883(19) Uani 1 1 d . . .
C51 C 0.8314(5) 0.8496(3) 0.7866(3) 0.0668(15) Uani 1 1 d . . .
H51 H 0.8635 0.7922 0.8057 0.080 Uiso 1 1 calc R . .
C52 C 0.8950(5) 0.8997(3) 0.7935(3) 0.0642(14) Uani 1 1 d . . .
C53 C 0.9973(5) 0.8775(3) 0.8212(3) 0.0745(16) Uani 1 1 d . . .
H53 H 1.0433 0.8235 0.8413 0.089 Uiso 1 1 calc R . .
C54 C 1.0218(5) 0.9513(3) 0.8141(3) 0.0775(17) Uani 1 1 d . . .
H54 H 1.0864 0.9557 0.8288 0.093 Uiso 1 1 calc R . .
C55 C 0.9328(4) 1.0140(3) 0.7820(3) 0.0573(13) Uani 1 1 d . . .
C56 C 0.9069(4) 1.1035(3) 0.7625(3) 0.0549(13) Uani 1 1 d . . .
C57 C 0.8024(4) 1.1568(3) 0.7430(3) 0.0617(14) Uani 1 1 d . . .
H57 H 0.7434 1.1363 0.7417 0.074 Uiso 1 1 calc R . .
C58 C 0.7886(4) 1.2399(3) 0.7260(3) 0.0629(14) Uani 1 1 d . . .
H58 H 0.7192 1.2755 0.7117 0.075 Uiso 1 1 calc R . .
C59 C 0.8738(4) 1.2743(3) 0.7289(3) 0.0514(12) Uani 1 1 d . . .
C60 C 0.9792(4) 1.2205(3) 0.7486(2) 0.0482(12) Uani 1 1 d . . .
C61 C 0.9909(4) 1.1366(3) 0.7646(2) 0.0523(13) Uani 1 1 d . . .
H61 H 1.0602 1.1006 0.7776 0.063 Uiso 1 1 calc R . .
C62 C 1.0838(3) 1.2507(3) 0.7468(3) 0.0503(13) Uani 1 1 d . . .
C63 C 1.0774(4) 1.3049(3) 0.7903(3) 0.0512(13) Uani 1 1 d . . .
C64 C 0.9920(4) 1.3768(3) 0.7777(3) 0.0576(13) Uani 1 1 d . . .
C65 C 0.8926(4) 1.4059(3) 0.7314(3) 0.0631(14) Uani 1 1 d . . .
H65 H 0.8590 1.4631 0.7129 0.076 Uiso 1 1 calc R . .
C66 C 0.8436(4) 1.3620(3) 0.7120(3) 0.0620(14) Uani 1 1 d . . .
H66 H 0.7797 1.3929 0.6830 0.074 Uiso 1 1 calc R . .
C67 C 1.0019(4) 1.4271(3) 0.8131(3) 0.0630(14) Uani 1 1 d . . .
H67 H 0.9492 1.4772 0.8019 0.076 Uiso 1 1 calc R . .
C68 C 1.0857(4) 1.4053(3) 0.8632(3) 0.0695(15) Uani 1 1 d . . .
H68 H 1.0889 1.4390 0.8865 0.083 Uiso 1 1 calc R . .
C69 C 1.1647(4) 1.3322(3) 0.8780(3) 0.0627(14) Uani 1 1 d . . .
C70 C 1.1620(4) 1.2849(3) 0.8403(3) 0.0532(13) Uani 1 1 d . . .
H70 H 1.2191 1.2379 0.8487 0.064 Uiso 1 1 calc R . .
C71 C 1.2934(4) 1.3555(4) 0.9486(4) 0.0671(15) Uani 1 1 d . . .
C72 C 1.3104(5) 1.4290(4) 0.8911(4) 0.0883(19) Uani 1 1 d . . .
H72 H 1.2921 1.4438 0.8411 0.106 Uiso 1 1 calc R . .
C73 C 1.3551(5) 1.4825(4) 0.9064(5) 0.110(2) Uani 1 1 d . . .
H73 H 1.3653 1.5325 0.8665 0.132 Uiso 1 1 calc R . .
C74 C 1.3832(7) 1.4623(7) 0.9779(7) 0.141(3) Uani 1 1 d . . .
H74 H 1.4125 1.4983 0.9874 0.170 Uiso 1 1 calc R . .
C75 C 1.3683(6) 1.3877(6) 1.0375(5) 0.124(3) Uani 1 1 d . . .
H75 H 1.3881 1.3731 1.0871 0.148 Uiso 1 1 calc R . .
C76 C 1.3229(5) 1.3339(4) 1.0223(4) 0.0900(19) Uani 1 1 d . . .
H76 H 1.3128 1.2838 1.0621 0.108 Uiso 1 1 calc R . .
C77 C 1.2868(6) 1.2127(4) 0.9772(3) 0.0731(16) Uani 1 1 d . . .
C78 C 1.3965(6) 1.1742(5) 0.9852(4) 0.103(2) Uani 1 1 d . . .
H78 H 1.4470 1.2063 0.9618 0.123 Uiso 1 1 calc R . .
C79 C 1.4318(8) 1.0877(6) 1.0281(6) 0.137(3) Uani 1 1 d . . .
H79 H 1.5060 1.0622 1.0323 0.165 Uiso 1 1 calc R . .
C80 C 1.3610(12) 1.0396(6) 1.0640(5) 0.151(4) Uani 1 1 d . . .
H80 H 1.3861 0.9818 1.0938 0.181 Uiso 1 1 calc R . .
C81 C 1.2513(8) 1.0769(5) 1.0560(4) 0.110(2) Uani 1 1 d . . .
H81 H 1.2014 1.0441 1.0787 0.132 Uiso 1 1 calc R . .
C82 C 1.2144(6) 1.1646(5) 1.0136(4) 0.0902(19) Uani 1 1 d . . .
H82 H 1.1402 1.1900 1.0103 0.108 Uiso 1 1 calc R . .
C83 C 1.1817(4) 1.1731(3) 0.7786(3) 0.0536(13) Uani 1 1 d . . .
C84 C 1.1981(4) 1.1072(3) 0.8519(3) 0.0692(15) Uani 1 1 d . . .
H84 H 1.1501 1.1080 0.8905 0.083 Uiso 1 1 calc R . .
C85 C 1.2895(5) 1.0396(3) 0.8657(4) 0.0810(18) Uani 1 1 d . . .
H85 H 1.3030 0.9958 0.9148 0.097 Uiso 1 1 calc R . .
C86 C 1.3598(5) 1.0358(4) 0.8089(4) 0.0885(19) Uani 1 1 d . . .
H86 H 1.4183 0.9892 0.8191 0.106 Uiso 1 1 calc R . .
C87 C 1.3424(4) 1.1015(4) 0.7374(4) 0.0754(16) Uani 1 1 d . . .
H87 H 1.3894 1.1004 0.6985 0.091 Uiso 1 1 calc R . .
C88 C 1.2542(4) 1.1700(3) 0.7234(3) 0.0530(13) Uani 1 1 d . . .
C89 C 1.2184(4) 1.2475(3) 0.6518(3) 0.0579(14) Uani 1 1 d . . .
C90 C 1.2669(4) 1.2770(4) 0.5799(4) 0.0751(16) Uani 1 1 d . . .
H90 H 1.3317 1.2448 0.5713 0.090 Uiso 1 1 calc R . .
C91 C 1.2175(5) 1.3535(4) 0.5231(3) 0.0798(17) Uani 1 1 d . . .
H91 H 1.2508 1.3748 0.4763 0.096 Uiso 1 1 calc R . .
C92 C 1.1189(5) 1.3992(3) 0.5345(3) 0.0719(16) Uani 1 1 d . . .
H92 H 1.0850 1.4501 0.4946 0.086 Uiso 1 1 calc R . .
C93 C 1.0688(4) 1.3706(3) 0.6049(3) 0.0596(14) Uani 1 1 d . . .
H93 H 1.0020 1.4020 0.6118 0.071 Uiso 1 1 calc R . .
C94 C 1.1191(4) 1.2957(3) 0.6638(3) 0.0471(12) Uani 1 1 d . . .
N1 N 0.2474(6) 0.5902(4) 0.4698(3) 0.131(2) Uani 1 1 d . . .
N2 N 0.2864(6) 0.8077(4) 0.4865(4) 0.137(3) Uani 1 1 d . . .
N3 N -0.4002(4) 1.5216(3) 0.3133(3) 0.0782(13) Uani 1 1 d D . .
N4 N 0.6461(6) 0.7678(4) 0.7470(5) 0.159(3) Uani 1 1 d . . .
N5 N 0.6115(5) 1.0259(4) 0.7060(4) 0.130(2) Uani 1 1 d . . .
N6 N 1.2496(4) 1.3016(3) 0.9335(3) 0.0748(13) Uani 1 1 d . . .
O1 O 0.0414(3) 0.9121(2) 0.42251(17) 0.0651(9) Uani 1 1 d . . .
O2 O 0.8530(3) 0.98436(19) 0.76861(17) 0.0573(9) Uani 1 1 d . . .

loop_
_atom_site_aniso_label
_atom_site_aniso_U_11
_atom_site_aniso_U_22
_atom_site_aniso_U_33
_atom_site_aniso_U_23
_atom_site_aniso_U_13
_atom_site_aniso_U_12
C1 0.147(6) 0.070(5) 0.069(4) -0.026(4) 0.024(4) -0.031(5)
C2 0.134(6) 0.052(4) 0.069(4) -0.032(3) 0.020(4) -0.032(4)
C3 0.104(6) 0.089(5) 0.093(5) -0.046(4) 0.005(4) -0.017(5)
C4 0.109(5) 0.070(5) 0.075(4) -0.037(4) 0.002(4) -0.032(4)
C5 0.101(5) 0.046(4) 0.061(4) -0.031(3) 0.006(3) -0.029(4)
C6 0.109(6) 0.072(5) 0.087(4) -0.035(4) -0.011(4) -0.033(4)
C7 0.101(5) 0.067(4) 0.082(4) -0.033(3) -0.015(4) -0.022(4)
C8 0.088(4) 0.050(4) 0.050(3) -0.020(3) -0.004(3) -0.011(4)
C9 0.075(4) 0.044(3) 0.047(3) -0.016(3) 0.003(3) -0.020(3)
C10 0.071(4) 0.054(4) 0.061(3) -0.025(3) -0.006(3) -0.008(3)
C11 0.067(4) 0.061(4) 0.077(4) -0.030(3) -0.002(3) -0.019(3)
C12 0.061(3) 0.046(3) 0.061(3) -0.025(3) -0.003(3) -0.012(3)
C13 0.054(3) 0.049(3) 0.053(3) -0.026(3) 0.000(3) -0.013(3)
C14 0.067(4) 0.064(4) 0.050(3) -0.030(3) 0.001(3) -0.020(3)
C15 0.060(3) 0.047(3) 0.045(3) -0.022(3) 0.004(3) -0.014(3)
C16 0.054(3) 0.046(3) 0.060(3) -0.031(3) 0.008(3) -0.013(3)
C17 0.066(4) 0.050(3) 0.062(3) -0.030(3) 0.005(3) -0.021(3)
C18 0.058(4) 0.069(4) 0.075(4) -0.036(3) -0.001(3) -0.023(3)
C19 0.056(3) 0.063(4) 0.082(4) -0.036(3) -0.006(3) -0.013(3)
C20 0.072(4) 0.060(4) 0.073(4) -0.035(3) 0.002(3) -0.017(3)
C21 0.068(4) 0.054(3) 0.084(4) -0.044(3) 0.009(3) -0.020(3)
C22 0.060(4) 0.062(4) 0.081(4) -0.040(3) 0.015(3) -0.015(3)
C23 0.073(4) 0.054(3) 0.064(3) -0.035(3) 0.002(3) -0.018(3)
C24 0.064(4) 0.062(4) 0.107(5) -0.057(4) -0.002(4) -0.007(3)
C25 0.090(5) 0.101(5) 0.122(6) -0.073(5) 0.015(4) -0.018(4)
C26 0.069(5) 0.159(8) 0.190(9) -0.138(7) 0.013(5) -0.018(6)
C27 0.067(5) 0.106(7) 0.200(10) -0.103(7) -0.010(6) -0.012(5)
C28 0.110(6) 0.070(5) 0.172(8) -0.060(5) -0.017(6) -0.020(4)
C29 0.094(5) 0.092(5) 0.118(6) -0.057(5) 0.010(4) -0.029(4)
C36 0.079(4) 0.044(3) 0.055(4) -0.028(3) -0.009(3) 0.006(3)
C37 0.079(4) 0.053(3) 0.074(4) -0.027(3) 0.022(4) -0.016(3)
C38 0.124(6) 0.071(4) 0.091(5) -0.041(4) 0.033(5) -0.015(4)
C39 0.173(9) 0.077(5) 0.070(6) -0.021(4) 0.041(6) -0.012(6)
C40 0.163(8) 0.088(6) 0.066(6) -0.034(4) -0.002(6) 0.014(6)
C41 0.104(5) 0.052(4) 0.067(5) -0.033(3) -0.006(4) 0.006(4)
C42 0.102(5) 0.068(4) 0.071(5) -0.041(4) -0.032(4) 0.010(4)
C43 0.075(4) 0.053(3) 0.078(4) -0.037(3) -0.016(3) -0.003(3)
C44 0.067(4) 0.086(4) 0.117(5) -0.061(4) -0.007(4) -0.017(4)
C45 0.086(5) 0.108(5) 0.150 -0.075(4) -0.021(5) -0.013(4)
C46 0.108(6) 0.118(6) 0.170 -0.087(5) -0.060(6) 0.006(5)
C47 0.124(7) 0.108(6) 0.121(6) -0.073(5) -0.037(5) -0.004(5)
C48 0.089(5) 0.099(5) 0.157(7) -0.070(5) -0.014(5) -0.023(4)
C49 0.073(4) 0.067(4) 0.092(4) -0.044(4) 0.007(4) -0.030(4)
C50 0.071(4) 0.081(5) 0.132(6) -0.064(5) 0.010(4) -0.021(4)
C51 0.080(4) 0.050(3) 0.074(4) -0.032(3) 0.012(3) -0.015(3)
C52 0.074(4) 0.049(4) 0.074(4) -0.034(3) 0.001(3) -0.011(3)
C53 0.079(4) 0.046(4) 0.089(4) -0.026(3) -0.009(3) -0.004(3)
C54 0.065(4) 0.057(4) 0.111(5) -0.040(4) -0.016(3) -0.004(3)
C55 0.059(4) 0.059(4) 0.063(3) -0.032(3) 0.006(3) -0.023(3)
C56 0.057(4) 0.051(3) 0.059(3) -0.025(3) 0.003(3) -0.017(3)
C57 0.057(4) 0.060(4) 0.077(4) -0.031(3) 0.002(3) -0.026(3)
C58 0.054(3) 0.064(4) 0.076(4) -0.033(3) -0.008(3) -0.014(3)
C59 0.048(3) 0.040(3) 0.062(3) -0.022(3) -0.003(3) -0.006(3)
C60 0.052(3) 0.044(3) 0.054(3) -0.024(3) 0.003(2) -0.017(3)
C61 0.047(3) 0.048(3) 0.065(3) -0.028(3) -0.006(3) -0.008(3)
C62 0.042(3) 0.040(3) 0.069(3) -0.026(3) -0.005(3) -0.003(2)
C63 0.052(3) 0.045(3) 0.054(3) -0.024(3) -0.002(3) -0.002(3)
C64 0.061(3) 0.051(3) 0.064(3) -0.031(3) -0.001(3) -0.006(3)
C65 0.056(3) 0.047(3) 0.079(4) -0.027(3) -0.018(3) 0.004(3)
C66 0.043(3) 0.054(3) 0.083(4) -0.029(3) -0.012(3) -0.001(3)
C67 0.074(4) 0.056(3) 0.063(3) -0.034(3) 0.002(3) -0.008(3)
C68 0.076(4) 0.071(4) 0.074(4) -0.046(3) -0.007(3) -0.010(3)
C69 0.069(4) 0.059(4) 0.060(4) -0.027(3) -0.009(3) -0.012(3)
C70 0.054(3) 0.054(3) 0.057(3) -0.028(3) -0.007(3) -0.010(3)
C71 0.060(4) 0.075(4) 0.072(4) -0.037(4) -0.005(3) -0.015(3)
C72 0.089(5) 0.083(5) 0.110(5) -0.060(5) -0.001(4) -0.015(4)
C73 0.084(5) 0.085(5) 0.160(8) -0.057(5) -0.019(5) -0.006(4)
C74 0.107(6) 0.145(9) 0.200(10) -0.102(8) -0.056(7) -0.007(6)
C75 0.101(6) 0.146(7) 0.145(8) -0.086(7) -0.046(6) -0.007(6)
C76 0.083(4) 0.119(5) 0.084(5) -0.055(4) -0.009(4) -0.027(4)
C77 0.076(5) 0.079(5) 0.060(4) -0.031(4) -0.009(4) -0.008(4)
C78 0.102(6) 0.099(6) 0.104(5) -0.043(5) -0.020(4) -0.014(5)
C79 0.142(9) 0.090(7) 0.149(8) -0.040(6) -0.057(7) 0.019(6)
C80 0.218(13) 0.092(7) 0.110(7) -0.033(6) -0.058(8) 0.016(8)
C81 0.169(8) 0.088(6) 0.059(4) -0.019(4) 0.003(5) -0.036(6)
C82 0.113(6) 0.093(6) 0.059(4) -0.033(4) -0.001(4) -0.018(5)
C83 0.044(3) 0.053(3) 0.063(4) -0.025(3) -0.007(3) -0.010(3)
C84 0.062(4) 0.059(4) 0.081(4) -0.030(3) -0.007(3) -0.005(3)
C85 0.073(4) 0.053(4) 0.097(5) -0.017(3) -0.023(4) -0.004(3)
C86 0.063(4) 0.079(5) 0.107(5) -0.042(4) -0.002(4) 0.012(3)
C87 0.058(4) 0.070(4) 0.098(5) -0.042(4) -0.004(3) -0.006(3)
C88 0.047(3) 0.051(3) 0.069(4) -0.032(3) 0.000(3) -0.015(3)
C89 0.046(3) 0.062(4) 0.076(4) -0.040(3) 0.004(3) -0.014(3)
C90 0.063(4) 0.101(5) 0.080(4) -0.054(4) 0.012(4) -0.027(4)
C91 0.081(5) 0.089(5) 0.063(4) -0.029(4) -0.002(4) -0.019(4)
C92 0.082(4) 0.060(4) 0.066(4) -0.020(3) -0.009(3) -0.017(4)
C93 0.070(4) 0.049(3) 0.060(4) -0.023(3) -0.006(3) -0.015(3)
C94 0.047(3) 0.050(3) 0.054(3) -0.025(3) -0.001(3) -0.024(3)
N1 0.191(7) 0.075(4) 0.107(4) -0.041(4) 0.028(4) -0.009(4)
N2 0.125(6) 0.125(6) 0.165(6) -0.064(5) -0.023(5) -0.025(4)
N3 0.057(3) 0.070(3) 0.131(4) -0.067(3) 0.014(3) -0.015(3)
N4 0.131(6) 0.136(6) 0.245(8) -0.099(6) -0.030(5) -0.051(5)
N5 0.082(4) 0.108(5) 0.207(7) -0.084(5) -0.004(4) -0.007(4)
N6 0.087(3) 0.071(3) 0.074(3) -0.035(3) -0.020(3) -0.017(3)
O1 0.086(3) 0.051(2) 0.063(2) -0.0274(19) -0.0006(19) -0.020(2)
O2 0.064(2) 0.044(2) 0.067(2) -0.0280(18) 0.0047(18) -0.0130(18)

loop_
_atom_type_symbol
_atom_type_description
_atom_type_scat_dispersion_real
_atom_type_scat_dispersion_imag
_atom_type_scat_source
C C 0.0033 0.0016 'International Tables Vol C Tables 4.2.6.8 and 6.1.1.4'
H H 0.0000 0.0000 'International Tables Vol C Tables 4.2.6.8 and 6.1.1.4'
N N 0.0061 0.0033 'International Tables Vol C Tables 4.2.6.8 and 6.1.1.4'
O O 0.0106 0.0060 'International Tables Vol C Tables 4.2.6.8 and 6.1.1.4'

loop_
_geom_angle_atom_site_label_1
_geom_angle_atom_site_label_2
_geom_angle_atom_site_label_3
_geom_angle
N1 C1 C2 177.4(7)
C4 C2 C3 125.1(6)
C4 C2 C1 120.9(7)
C3 C2 C1 113.9(7)
N2 C3 C2 176.7(9)
C2 C4 C5 128.2(6)
C2 C4 H4 115.9
C5 C4 H4 115.9
C6 C5 O1 109.1(5)
C6 C5 C4 131.2(6)
O1 C5 C4 119.3(6)
C5 C6 C7 107.8(6)
C5 C6 H6 126.1
C7 C6 H6 126.1
C8 C7 C6 106.8(5)
C8 C7 H7 126.6
C6 C7 H7 126.6
O1 C8 C7 109.3(5)
O1 C8 C9 117.4(5)
C7 C8 C9 133.4(5)
C10 C9 C14 118.6(5)
C10 C9 C8 123.1(5)
C14 C9 C8 118.3(5)
C9 C10 C11 118.4(5)
C9 C10 H10 120.8
C11 C10 H10 120.8
C10 C11 C12 122.8(5)
C10 C11 H11 118.6
C12 C11 H11 118.6
C13 C12 C11 118.6(5)
C13 C12 C19 127.1(4)
C11 C12 C19 114.3(5)
C14 C13 C12 117.3(4)
C14 C13 C15 118.6(4)
C12 C13 C15 123.8(4)
C13 C14 C9 124.1(5)
C13 C14 H14 117.9
C9 C14 H14 117.9
C13 C15 C16 116.4(4)
C13 C15 C43 109.5(4)
C16 C15 C43 111.3(4)
C13 C15 C36 108.9(4)
C16 C15 C36 109.0(4)
C43 C15 C36 100.5(4)
C23 C16 C17 117.6(4)
C23 C16 C15 118.0(4)
C17 C16 C15 124.1(4)
C16 C17 C20 117.6(5)
C16 C17 C18 126.6(4)
C20 C17 C18 115.8(5)
C19 C18 C17 130.2(5)
C19 C18 H18 114.9
C17 C18 H18 114.9
C18 C19 C12 129.5(5)
C18 C19 H19 115.2
C12 C19 H19 115.2
C21 C20 C17 124.9(5)
C21 C20 H20 117.6
C17 C20 H20 117.6
C20 C21 C22 118.1(5)
C20 C21 H21 120.9
C22 C21 H21 120.9
C21 C22 N3 123.1(5)
C21 C22 C23 117.5(5)
N3 C22 C23 119.4(5)
C16 C23 C22 124.0(5)
C16 C23 H23 118.0
C22 C23 H23 118.0
C25 C24 C29 118.5(6)
C25 C24 N3 121.0(6)
C29 C24 N3 120.5(6)
C24 C25 C26 119.6(7)
C24 C25 H25 120.2
C26 C25 H25 120.2
C27 C26 C25 120.5(8)
C27 C26 H26 119.8
C25 C26 H26 119.8
C28 C27 C26 119.5(8)
C28 C27 H27 120.3
C26 C27 H27 120.2
C27 C28 C29 120.6(8)
C27 C28 H28 119.7
C29 C28 H28 119.7
C24 C29 C28 121.4(7)
C24 C29 H29 119.3
C28 C29 H29 119.3
N3 C30 C31 112.7(12)
N3 C30 C35 123.1(12)
C31 C30 C35 124.2(11)
C32 C31 C30 119.1(15)
C32 C31 H31 120.5
C30 C31 H31 120.5
C33 C32 C31 120(2)
C33 C32 H32 120.2
C31 C32 H32 120.2
C32 C33 C34 123.1(17)
C32 C33 H33 118.4
C34 C33 H33 118.4
C35 C34 C33 116.3(14)
C35 C34 H34 121.8
C33 C34 H34 121.8
C34 C35 C30 117.2(14)
C34 C35 H35 121.4
C30 C35 H35 121.4
C35' C30' C31' 119.6(12)
C35' C30' N3 116.1(13)
C31' C30' N3 124.3(13)
C30' C31' C32' 123.1(14)
C30' C31' H31' 118.5
C32' C31' H31' 118.5
C33' C32' C31' 112.5(17)
C33' C32' H32' 123.8
C31' C32' H32' 123.8
C32' C33' C34' 132(2)
C32' C33' H33' 113.8
C34' C33' H33' 113.8
C33' C34' C35' 106.9(17)
C33' C34' H34' 126.5
C35' C34' H34' 126.5
C30' C35' C34' 124.6(16)
C30' C35' H35' 117.7
C34' C35' H35' 117.7
C37 C36 C41 120.7(6)
C37 C36 C15 129.7(5)
C41 C36 C15 109.6(5)
C36 C37 C38 117.6(6)
C36 C37 H37 121.2
C38 C37 H37 121.2
C39 C38 C37 121.6(8)
C39 C38 H38 119.2
C37 C38 H38 119.2
C38 C39 C40 122.9(8)
C38 C39 H39 118.6
C40 C39 H39 118.6
C39 C40 C41 116.9(8)
C39 C40 H40 121.5
C41 C40 H40 121.5
C36 C41 C40 120.4(7)
C36 C41 C42 110.0(6)
C40 C41 C42 129.6(7)
C43 C42 C47 119.9(7)
C43 C42 C41 109.5(6)
C47 C42 C41 130.6(7)
C44 C43 C42 122.5(6)
C44 C43 C15 127.2(5)
C42 C43 C15 110.3(6)
C43 C44 C45 118.3(6)
C43 C44 H44 120.9
C45 C44 H44 120.9
C46 C45 C44 118.5(7)
C46 C45 H45 120.8
C44 C45 H45 120.8
C47 C46 C45 123.9(7)
C47 C46 H46 118.1
C45 C46 H46 118.1
C46 C47 C42 116.9(7)
C46 C47 H47 121.5
C42 C47 H47 121.5
N4 C48 C49 178.7(9)
C51 C49 C48 119.4(6)
C51 C49 C50 125.3(5)
C48 C49 C50 115.4(6)
N5 C50 C49 178.6(8)
C49 C51 C52 127.6(5)
C49 C51 H51 116.2
C52 C51 H51 116.2
C53 C52 O2 109.9(5)
C53 C52 C51 130.1(5)
O2 C52 C51 120.0(5)
C52 C53 C54 107.2(5)
C52 C53 H53 126.4
C54 C53 H53 126.4
C55 C54 C53 105.9(5)
C55 C54 H54 127.0
C53 C54 H54 127.0
C54 C55 O2 111.0(4)
C54 C55 C56 132.0(5)
O2 C55 C56 117.0(4)
C61 C56 C57 118.5(4)
C61 C56 C55 117.4(5)
C57 C56 C55 124.1(5)
C58 C57 C56 118.5(5)
C58 C57 H57 120.7
C56 C57 H57 120.7
C57 C58 C59 123.5(5)
C57 C58 H58 118.2
C59 C58 H58 118.2
C58 C59 C60 117.9(4)
C58 C59 C66 115.9(4)
C60 C59 C66 126.2(4)
C61 C60 C59 117.2(4)
C61 C60 C62 118.5(4)
C59 C60 C62 124.1(4)
C56 C61 C60 124.3(4)
C56 C61 H61 117.8
C60 C61 H61 117.8
C94 C62 C83 100.1(4)
C94 C62 C60 110.2(4)
C83 C62 C60 109.0(4)
C94 C62 C63 111.5(4)
C83 C62 C63 109.3(4)
C60 C62 C63 115.6(4)
C70 C63 C64 118.1(4)
C70 C63 C62 119.2(4)
C64 C63 C62 122.6(4)
C63 C64 C67 117.5(5)
C63 C64 C65 126.9(5)
C67 C64 C65 115.6(4)
C66 C65 C64 128.9(5)
C66 C65 H65 115.5
C64 C65 H65 115.5
C65 C66 C59 130.3(5)
C65 C66 H66 114.9
C59 C66 H66 114.9
C68 C67 C64 123.2(5)
C68 C67 H67 118.4
C64 C67 H67 118.4
C69 C68 C67 118.0(5)
C69 C68 H68 121.0
C67 C68 H68 121.0
C68 C69 C70 120.4(5)
C68 C69 N6 121.6(5)
C70 C69 N6 118.0(5)
C69 C70 C63 122.6(5)
C69 C70 H70 118.7
C63 C70 H70 118.7
C72 C71 C76 118.7(6)
C72 C71 N6 121.0(5)
C76 C71 N6 120.2(6)
C71 C72 C73 120.9(7)
C71 C72 H72 119.6
C73 C72 H72 119.6
C74 C73 C72 120.8(8)
C74 C73 H73 119.6
C72 C73 H73 119.6
C73 C74 C75 119.8(9)
C73 C74 H74 120.1
C75 C74 H74 120.1
C74 C75 C76 119.6(8)
C74 C75 H75 120.2
C76 C75 H75 120.2
C71 C76 C75 120.3(7)
C71 C76 H76 119.9
C75 C76 H76 119.9
C82 C77 C78 118.9(6)
C82 C77 N6 120.5(6)
C78 C77 N6 120.5(7)
C77 C78 C79 120.1(8)
C77 C78 H78 120.0
C79 C78 H78 120.0
C80 C79 C78 121.4(10)
C80 C79 H79 119.3
C78 C79 H79 119.3
C79 C80 C81 119.2(10)
C79 C80 H80 120.4
C81 C80 H80 120.4
C80 C81 C82 120.0(9)
C80 C81 H81 120.0
C82 C81 H81 120.0
C77 C82 C81 120.3(7)
C77 C82 H82 119.8
C81 C82 H82 119.8
C88 C83 C84 119.6(4)
C88 C83 C62 112.2(4)
C84 C83 C62 128.1(5)
C83 C84 C85 117.7(5)
C83 C84 H84 121.2
C85 C84 H84 121.2
C86 C85 C84 122.3(5)
C86 C85 H85 118.9
C84 C85 H85 118.9
C87 C86 C85 118.9(5)
C87 C86 H86 120.5
C85 C86 H86 120.5
C86 C87 C88 119.6(5)
C86 C87 H87 120.2
C88 C87 H87 120.2
C83 C88 C87 122.0(5)
C83 C88 C89 108.4(4)
C87 C88 C89 129.6(5)
C94 C89 C90 120.1(5)
C94 C89 C88 108.9(5)
C90 C89 C88 131.0(5)
C91 C90 C89 119.1(5)
C91 C90 H90 120.5
C89 C90 H90 120.5
C90 C91 C92 120.6(6)
C90 C91 H91 119.7
C92 C91 H91 119.7
C91 C92 C93 121.1(5)
C91 C92 H92 119.4
C93 C92 H92 119.4
C94 C93 C92 119.3(5)
C94 C93 H93 120.3
C92 C93 H93 120.3
C93 C94 C89 119.7(5)
C93 C94 C62 130.1(4)
C89 C94 C62 110.2(4)
C30 N3 C22 117.0(7)
C30 N3 C24 119.6(7)
C22 N3 C24 119.9(4)
C30 N3 C30' 19.6(8)
C22 N3 C30' 124.1(7)
C24 N3 C30' 116.0(7)
C71 N6 C69 122.5(5)
C71 N6 C77 119.6(5)
C69 N6 C77 117.9(5)
C8 O1 C5 107.0(4)
C55 O2 C52 105.9(4)

loop_
_geom_bond_atom_site_label_1
_geom_bond_atom_site_label_2
_geom_bond_distance
C1 N1 1.148(7)
C1 C2 1.459(8)
C2 C4 1.349(8)
C2 C3 1.438(10)
C3 N2 1.131(8)
C4 C5 1.384(7)
C4 H4 0.9300
C5 C6 1.355(7)
C5 O1 1.378(6)
C6 C7 1.387(7)
C6 H6 0.9300
C7 C8 1.376(7)
C7 H7 0.9300
C8 O1 1.360(5)
C8 C9 1.456(7)
C9 C10 1.359(6)
C9 C14 1.399(6)
C10 C11 1.393(6)
C10 H10 0.9300
C11 C12 1.397(6)
C11 H11 0.9300
C12 C13 1.394(6)
C12 C19 1.459(6)
C13 C14 1.369(6)
C13 C15 1.549(6)
C14 H14 0.9300
C15 C16 1.552(6)
C15 C43 1.556(7)
C15 C36 1.556(7)
C16 C23 1.386(6)
C16 C17 1.394(6)
C17 C20 1.400(6)
C17 C18 1.458(6)
C18 C19 1.333(6)
C18 H18 0.9300
C19 H19 0.9300
C20 C21 1.359(6)
C20 H20 0.9300
C21 C22 1.394(6)
C21 H21 0.9300
C22 N3 1.394(6)
C22 C23 1.405(6)
C23 H23 0.9300
C24 C25 1.354(7)
C24 C29 1.376(8)
C24 N3 1.424(6)
C25 C26 1.420(9)
C25 H25 0.9300
C26 C27 1.364(9)
C26 H26 0.9300
C27 C28 1.335(9)
C27 H27 0.9300
C28 C29 1.384(8)
C28 H28 0.9300
C29 H29 0.9300
C30 N3 1.448(8)
C30 C31 1.360(19)
C30 C35 1.37(2)
C31 C32 1.396(19)
C31 H31 0.9300
C32 C33 1.22(2)
C32 H32 0.9300
C33 C34 1.54(2)
C33 H33 0.9300
C34 C35 1.35(2)
C34 H34 0.9300
C35 H35 0.9300
C30' C35' 1.38(2)
C30' C31' 1.38(2)
C30' N3 1.450(8)
C31' C32' 1.426(19)
C31' H31' 0.9300
C32' C33' 1.35(3)
C32' H32' 0.9300
C33' C34' 1.46(3)
C33' H33' 0.9300
C34' C35' 1.48(2)
C34' H34' 0.9300
C35' H35' 0.9300
C36 C37 1.390(7)
C36 C41 1.401(7)
C37 C38 1.394(7)
C37 H37 0.9300
C38 C39 1.359(10)
C38 H38 0.9300
C39 C40 1.365(10)
C39 H39 0.9300
C40 C41 1.423(9)
C40 H40 0.9300
C41 C42 1.450(8)
C42 C43 1.391(7)
C42 C47 1.408(9)
C43 C44 1.379(7)
C44 C45 1.410(8)
C44 H44 0.9300
C45 C46 1.393(9)
C45 H45 0.9300
C46 C47 1.378(10)
C46 H46 0.9300
C47 H47 0.9300
C48 N4 1.161(8)
C48 C49 1.406(9)
C49 C51 1.332(7)
C49 C50 1.410(8)
C50 N5 1.146(7)
C51 C52 1.428(7)
C51 H51 0.9300
C52 C53 1.347(7)
C52 O2 1.365(5)
C53 C54 1.412(7)
C53 H53 0.9300
C54 C55 1.342(6)
C54 H54 0.9300
C55 O2 1.364(5)
C55 C56 1.459(6)
C56 C61 1.370(6)
C56 C57 1.396(6)
C57 C58 1.370(6)
C57 H57 0.9300
C58 C59 1.406(6)
C58 H58 0.9300
C59 C60 1.408(6)
C59 C66 1.436(6)
C60 C61 1.394(6)
C60 C62 1.559(6)
C61 H61 0.9300
C62 C94 1.542(6)
C62 C83 1.545(6)
C62 C63 1.563(6)
C63 C70 1.389(6)
C63 C64 1.411(6)
C64 C67 1.420(6)
C64 C65 1.463(6)
C65 C66 1.330(6)
C65 H65 0.9300
C66 H66 0.9300
C67 C68 1.375(6)
C67 H67 0.9300
C68 C69 1.376(6)
C68 H68 0.9300
C69 C70 1.381(6)
C69 N6 1.425(6)
C70 H70 0.9300
C71 C72 1.367(7)
C71 C76 1.381(7)
C71 N6 1.400(7)
C72 C73 1.403(8)
C72 H72 0.9300
C73 C74 1.342(10)
C73 H73 0.9300
C74 C75 1.387(10)
C74 H74 0.9300
C75 C76 1.410(9)
C75 H75 0.9300
C76 H76 0.9300
C77 C82 1.365(8)
C77 C78 1.377(8)
C77 N6 1.424(7)
C78 C79 1.386(9)
C78 H78 0.9300
C79 C80 1.346(12)
C79 H79 0.9300
C80 C81 1.373(11)
C80 H80 0.9300
C81 C82 1.402(9)
C81 H81 0.9300
C82 H82 0.9300
C83 C88 1.367(6)
C83 C84 1.391(6)
C84 C85 1.403(6)
C84 H84 0.9300
C85 C86 1.377(7)
C85 H85 0.9300
C86 C87 1.366(7)
C86 H86 0.9300
C87 C88 1.386(6)
C87 H87 0.9300
C88 C89 1.478(7)
C89 C94 1.407(6)
C89 C90 1.409(7)
C90 C91 1.367(7)
C90 H90 0.9300
C91 C92 1.376(7)
C91 H91 0.9300
C92 C93 1.395(6)
C92 H92 0.9300
C93 C94 1.372(6)
C93 H93 0.9300

loop_
_platon_squeeze_void_nr
_platon_squeeze_void_average_x
_platon_squeeze_void_average_y
_platon_squeeze_void_average_z
_platon_squeeze_void_volume
_platon_squeeze_void_count_electrons
1 -0.004 0.000 0.004 755.7 115.7
